data_4314390
loop_
_publ_author_name
'Henrik Braband'
'Theresa I. Zahn'
'Ulrich Abram'

_publ_contact_author
;
      Ulrich Abram
      Free University of Berlin     
      Institute of Chemistry             
      Fabeckstrasse 34-36                     
      D-14195 Berlin         
      Germany                          
;
_publ_contact_author_email abram@chemie.fu-berlin.de
_publ_contact_author_fax '0049 (0)30 838 52676'
_publ_contact_author_phone '0049 (0)30 838 54002'
_publ_section_title
;
 Synthesis and Structural Characterization of Cationic Rhenium(V) and
 Technetium(V) Dioxo Complexes Containing Four N-Heterocyclic Carbene
 Ligands
;
_journal_name_full 'Inorganic Chemistry'
_journal_page_first 6160
_journal_page_last 6162
_journal_paper_doi 10.1021/ic0348345
_journal_volume 42
_journal_year 2003
_chemical_formula_sum 'C44 H80 F6 N8 O2 P Re'
_chemical_formula_weight 1084.33
_chemical_name_systematic
;
Tetrakis(1,3-diisopropyl-4,5-dimethylimidazol-2-ylidene)dioxorhenium(V) 
hexafluorophosphate
;
_space_group_IT_number 2
_symmetry_cell_setting triclinic
_symmetry_space_group_name_Hall '-P 1'
_symmetry_space_group_name_H-M 'P -1'
_atom_sites_solution_hydrogens geom
_atom_sites_solution_primary direct
_atom_sites_solution_secondary difmap
_audit_creation_method SHELXL-97
_cell_angle_alpha 103.84(1)
_cell_angle_beta 104.02(1)
_cell_angle_gamma 93.62(1)
_cell_formula_units_Z 2
_cell_length_a 12.425(3)
_cell_length_b 12.914(4)
_cell_length_c 16.605(5)
_cell_measurement_temperature 153(2)
_cell_volume 2489.1(12)
_computing_cell_refinement SAINT
_computing_data_collection 'BRUKER SMART'
_computing_data_reduction SAINT
_computing_molecular_graphics ORTEP
_computing_publication_material WINGX
_computing_structure_refinement 'SHELXL-97 (Sheldrick, 1997)'
_computing_structure_solution SHELXS
_diffrn_ambient_temperature 293(2)
_diffrn_measured_fraction_theta_full 0.980
_diffrn_measured_fraction_theta_max 0.980
_diffrn_measurement_device_type 'BRUKER SMART'
_diffrn_measurement_method 'phi and omega scans'
_diffrn_radiation_monochromator graphite
_diffrn_radiation_source 'fine-focus sealed tube'
_diffrn_radiation_type MoK\a
_diffrn_radiation_wavelength 0.71073
_diffrn_reflns_av_R_equivalents 0.0191
_diffrn_reflns_av_sigmaI/netI 0.0359
_diffrn_reflns_limit_h_max 12
_diffrn_reflns_limit_h_min -17
_diffrn_reflns_limit_k_max 16
_diffrn_reflns_limit_k_min -18
_diffrn_reflns_limit_l_max 23
_diffrn_reflns_limit_l_min -23
_diffrn_reflns_number 26261
_diffrn_reflns_theta_full 30.53
_diffrn_reflns_theta_max 30.53
_diffrn_reflns_theta_min 2.21
_diffrn_standards_decay_% 0
_diffrn_standards_interval_time 10sec/frame
_exptl_absorpt_coefficient_mu 2.539
_exptl_absorpt_correction_T_max 1.0000
_exptl_absorpt_correction_T_min 0.858477
_exptl_absorpt_correction_type SADABS
_exptl_crystal_colour yellow
_exptl_crystal_density_diffrn 1.447
_exptl_crystal_density_method 'not measured'
_exptl_crystal_description plate
_exptl_crystal_F_000 1120
_exptl_crystal_size_max .4
_exptl_crystal_size_mid .4
_exptl_crystal_size_min .2
_refine_diff_density_max 6.790
_refine_diff_density_min -0.945
_refine_diff_density_rms 0.196
_refine_ls_extinction_method none
_refine_ls_goodness_of_fit_ref 1.030
_refine_ls_hydrogen_treatment 'riding model'
_refine_ls_matrix_type full
_refine_ls_number_parameters 559
_refine_ls_number_reflns 14929
_refine_ls_number_restraints 0
_refine_ls_restrained_S_all 1.030
_refine_ls_R_factor_all 0.0529
_refine_ls_R_factor_gt 0.0450
_refine_ls_shift/su_max 0.001
_refine_ls_shift/su_mean 0.000
_refine_ls_structure_factor_coef Fsqd
_refine_ls_weighting_details 'calc w=1/[\s^2^(Fo^2^)+(0.0774P)^2^+12.9612P] where P=(Fo^2^+2Fc^2^)/3'
_refine_ls_weighting_scheme calc
_refine_ls_wR_factor_gt 0.1262
_refine_ls_wR_factor_ref 0.1325
_reflns_number_gt 13164
_reflns_number_total 14929
_reflns_threshold_expression >2sigma(I)
_cod_data_source_file ic0348345si20030716_125321_1.cif
_cod_data_source_block reocarb
_cod_original_cell_volume 2489(1)
_cod_database_code 4314390

loop_
_symmetry_equiv_pos_as_xyz
'x, y, z'
'-x, -y, -z'

loop_
_atom_site_label
_atom_site_type_symbol
_atom_site_fract_x
_atom_site_fract_y
_atom_site_fract_z
_atom_site_U_iso_or_equiv
_atom_site_adp_type
_atom_site_occupancy
_atom_site_symmetry_multiplicity
_atom_site_calc_flag
_atom_site_refinement_flags
_atom_site_disorder_assembly
_atom_site_disorder_group
Re1 Re 0.747114(13) 0.775819(12) 0.733354(10) 0.01238(5) Uani 1 1 d . . .
O2 O 0.6251(2) 0.7055(2) 0.65288(19) 0.0150(5) Uani 1 1 d . . .
O1 O 0.8696(3) 0.8453(3) 0.8132(2) 0.0173(6) Uani 1 1 d . . .
C01 C 0.6468(3) 0.8928(3) 0.7934(3) 0.0159(7) Uani 1 1 d . . .
N02 N 0.6682(3) 0.9472(3) 0.8782(2) 0.0202(7) Uani 1 1 d . . .
C03 C 0.5950(5) 1.0238(4) 0.8900(3) 0.0275(10) Uani 1 1 d . . .
C06 C 0.5988(6) 1.1037(6) 0.9728(4) 0.0451(16) Uani 1 1 d . . .
H06A H 0.6567 1.0915 1.0182 0.068 Uiso 1 1 calc R . .
H06B H 0.5280 1.0957 0.9859 0.068 Uiso 1 1 calc R . .
H06C H 0.6139 1.1752 0.9674 0.068 Uiso 1 1 calc R . .
C04 C 0.5243(5) 1.0155(4) 0.8121(3) 0.0293(11) Uani 1 1 d . . .
C07 C 0.4311(7) 1.0808(6) 0.7906(4) 0.052(2) Uani 1 1 d . . .
H07A H 0.3952 1.0575 0.7300 0.077 Uiso 1 1 calc R . .
H07B H 0.4608 1.1554 0.8057 0.077 Uiso 1 1 calc R . .
H07C H 0.3776 1.0714 0.8222 0.077 Uiso 1 1 calc R . .
N05 N 0.5567(3) 0.9344(3) 0.7528(3) 0.0203(7) Uani 1 1 d . . .
C08 C 0.7571(4) 0.9247(4) 0.9479(3) 0.0238(9) Uani 1 1 d . . .
H08 H 0.7919 0.8649 0.9203 0.029 Uiso 1 1 calc R . .
C09 C 0.8491(5) 1.0199(5) 0.9884(4) 0.0346(12) Uani 1 1 d . . .
H09A H 0.8761 1.0401 0.9442 0.052 Uiso 1 1 calc R . .
H09B H 0.9094 1.0000 1.0278 0.052 Uiso 1 1 calc R . .
H09C H 0.8196 1.0794 1.0189 0.052 Uiso 1 1 calc R . .
C10 C 0.7103(5) 0.8870(6) 1.0135(4) 0.0374(13) Uani 1 1 d . . .
H10A H 0.6532 0.8270 0.9847 0.056 Uiso 1 1 calc R . .
H10B H 0.6788 0.9446 1.0445 0.056 Uiso 1 1 calc R . .
H10C H 0.7691 0.8655 1.0530 0.056 Uiso 1 1 calc R . .
C11 C 0.5024(4) 0.8977(4) 0.6600(3) 0.0240(9) Uani 1 1 d . . .
H11 H 0.5442 0.8417 0.6361 0.029 Uiso 1 1 calc R . .
C12 C 0.5096(5) 0.9853(5) 0.6138(4) 0.0314(11) Uani 1 1 d . . .
H12A H 0.5862 1.0161 0.6267 0.047 Uiso 1 1 calc R . .
H12B H 0.4658 1.0402 0.6325 0.047 Uiso 1 1 calc R . .
H12C H 0.4814 0.9549 0.5528 0.047 Uiso 1 1 calc R . .
C13 C 0.3830(5) 0.8441(5) 0.6426(4) 0.0375(13) Uani 1 1 d . . .
H13A H 0.3832 0.7896 0.6731 0.056 Uiso 1 1 calc R . .
H13B H 0.3532 0.8119 0.5821 0.056 Uiso 1 1 calc R . .
H13C H 0.3374 0.8970 0.6618 0.056 Uiso 1 1 calc R . .
C21 C 0.7217(3) 0.6667(3) 0.8137(3) 0.0155(7) Uani 1 1 d . . .
N22 N 0.8002(3) 0.6225(3) 0.8637(2) 0.0180(7) Uani 1 1 d . . .
C23 C 0.7490(4) 0.5529(4) 0.9006(3) 0.0236(9) Uani 1 1 d . . .
C26 C 0.8089(5) 0.4884(5) 0.9577(4) 0.0359(13) Uani 1 1 d . . .
H26A H 0.8882 0.5037 0.9666 0.054 Uiso 1 1 calc R . .
H26B H 0.7856 0.4131 0.9309 0.054 Uiso 1 1 calc R . .
H26C H 0.7912 0.5071 1.0121 0.054 Uiso 1 1 calc R . .
C24 C 0.6377(4) 0.5531(4) 0.8737(3) 0.0246(9) Uani 1 1 d . . .
C27 C 0.5482(5) 0.4900(7) 0.8945(5) 0.0473(17) Uani 1 1 d . . .
H27A H 0.4763 0.5060 0.8667 0.071 Uiso 1 1 calc R . .
H27B H 0.5582 0.5087 0.9556 0.071 Uiso 1 1 calc R . .
H27C H 0.5523 0.4145 0.8744 0.071 Uiso 1 1 calc R . .
N25 N 0.6214(3) 0.6243(3) 0.8213(2) 0.0194(7) Uani 1 1 d . . .
C28 C 0.9221(4) 0.6500(4) 0.8794(3) 0.0215(8) Uani 1 1 d . . .
H28 H 0.9320 0.6980 0.8434 0.026 Uiso 1 1 calc R . .
C29 C 0.9807(5) 0.5523(5) 0.8513(3) 0.0302(11) Uani 1 1 d . . .
H29A H 0.9445 0.5154 0.7925 0.045 Uiso 1 1 calc R . .
H29B H 0.9768 0.5046 0.8872 0.045 Uiso 1 1 calc R . .
H29C H 1.0576 0.5756 0.8567 0.045 Uiso 1 1 calc R . .
C30 C 0.9744(5) 0.7138(5) 0.9722(3) 0.0320(11) Uani 1 1 d . . .
H30A H 0.9346 0.7741 0.9861 0.048 Uiso 1 1 calc R . .
H30B H 1.0513 0.7392 0.9791 0.048 Uiso 1 1 calc R . .
H30C H 0.9704 0.6685 1.0098 0.048 Uiso 1 1 calc R . .
C31 C 0.5110(4) 0.6505(4) 0.7782(3) 0.0195(8) Uani 1 1 d . . .
H31 H 0.5266 0.7058 0.7497 0.023 Uiso 1 1 calc R . .
C32 C 0.4436(4) 0.5543(5) 0.7073(3) 0.0286(10) Uani 1 1 d . . .
H32A H 0.4883 0.5269 0.6692 0.043 Uiso 1 1 calc R . .
H32B H 0.3776 0.5763 0.6756 0.043 Uiso 1 1 calc R . .
H32C H 0.4225 0.4992 0.7324 0.043 Uiso 1 1 calc R . .
C33 C 0.4460(5) 0.7003(6) 0.8420(4) 0.0394(14) Uani 1 1 d . . .
H33A H 0.4923 0.7604 0.8849 0.059 Uiso 1 1 calc R . .
H33B H 0.4247 0.6475 0.8693 0.059 Uiso 1 1 calc R . .
H33C H 0.3801 0.7241 0.8120 0.059 Uiso 1 1 calc R . .
C41 C 0.8526(3) 0.6622(3) 0.6764(3) 0.0141(7) Uani 1 1 d . . .
N42 N 0.8260(3) 0.5545(3) 0.6385(2) 0.0154(6) Uani 1 1 d . . .
C43 C 0.9170(4) 0.5092(4) 0.6164(3) 0.0195(8) Uani 1 1 d . . .
C46 C 0.9224(4) 0.3931(4) 0.5800(4) 0.0283(10) Uani 1 1 d . . .
H46A H 0.8499 0.3532 0.5681 0.042 Uiso 1 1 calc R . .
H46B H 0.9755 0.3674 0.6208 0.042 Uiso 1 1 calc R . .
H46C H 0.9451 0.3838 0.5278 0.042 Uiso 1 1 calc R . .
C44 C 1.0027(4) 0.5902(4) 0.6408(3) 0.0195(8) Uani 1 1 d . . .
C47 C 1.1217(4) 0.5796(4) 0.6387(4) 0.0296(11) Uani 1 1 d . . .
H47A H 1.1650 0.6494 0.6596 0.044 Uiso 1 1 calc R . .
H47B H 1.1241 0.5482 0.5807 0.044 Uiso 1 1 calc R . .
H47C H 1.1521 0.5344 0.6745 0.044 Uiso 1 1 calc R . .
N45 N 0.9618(3) 0.6836(3) 0.6764(2) 0.0161(6) Uani 1 1 d . . .
C48 C 0.7137(4) 0.4939(3) 0.6245(3) 0.0173(7) Uani 1 1 d . . .
H48 H 0.6695 0.5453 0.6511 0.021 Uiso 1 1 calc R . .
C49 C 0.6535(4) 0.4568(4) 0.5288(3) 0.0269(10) Uani 1 1 d . . .
H49A H 0.6531 0.5170 0.5042 0.040 Uiso 1 1 calc R . .
H49B H 0.5779 0.4271 0.5215 0.040 Uiso 1 1 calc R . .
H49C H 0.6915 0.4030 0.5004 0.040 Uiso 1 1 calc R . .
C50 C 0.7180(4) 0.4033(4) 0.6692(3) 0.0267(10) Uani 1 1 d . . .
H50A H 0.7564 0.4314 0.7291 0.040 Uiso 1 1 calc R . .
H50B H 0.7572 0.3487 0.6431 0.040 Uiso 1 1 calc R . .
H50C H 0.6433 0.3728 0.6638 0.040 Uiso 1 1 calc R . .
C51 C 1.0258(4) 0.7932(4) 0.7070(3) 0.0205(8) Uani 1 1 d . . .
H51 H 0.9756 0.8422 0.7280 0.025 Uiso 1 1 calc R . .
C52 C 1.0579(4) 0.8312(4) 0.6350(4) 0.0281(10) Uani 1 1 d . . .
H52A H 0.9923 0.8248 0.5886 0.042 Uiso 1 1 calc R . .
H52B H 1.1107 0.7879 0.6147 0.042 Uiso 1 1 calc R . .
H52C H 1.0910 0.9051 0.6564 0.042 Uiso 1 1 calc R . .
C53 C 1.1264(4) 0.8013(5) 0.7840(4) 0.0325(11) Uani 1 1 d . . .
H53A H 1.1018 0.7766 0.8275 0.049 Uiso 1 1 calc R . .
H53B H 1.1602 0.8748 0.8071 0.049 Uiso 1 1 calc R . .
H53C H 1.1802 0.7576 0.7656 0.049 Uiso 1 1 calc R . .
C61 C 0.7753(3) 0.8801(3) 0.6491(3) 0.0145(7) Uani 1 1 d . . .
N62 N 0.8215(3) 0.9857(3) 0.6735(2) 0.0192(7) Uani 1 1 d . . .
C63 C 0.8363(4) 1.0201(4) 0.6031(3) 0.0222(9) Uani 1 1 d . . .
C66 C 0.8858(6) 1.1294(4) 0.6050(4) 0.0389(14) Uani 1 1 d . . .
H66A H 0.9059 1.1740 0.6629 0.058 Uiso 1 1 calc R . .
H66B H 0.8320 1.1608 0.5692 0.058 Uiso 1 1 calc R . .
H66C H 0.9513 1.1236 0.5840 0.058 Uiso 1 1 calc R . .
C64 C 0.7979(4) 0.9353(4) 0.5326(3) 0.0209(8) Uani 1 1 d . . .
C67 C 0.7995(5) 0.9298(5) 0.4417(3) 0.0304(11) Uani 1 1 d . . .
H67A H 0.7668 0.8597 0.4055 0.046 Uiso 1 1 calc R . .
H67B H 0.8753 0.9432 0.4392 0.046 Uiso 1 1 calc R . .
H67C H 0.7573 0.9831 0.4222 0.046 Uiso 1 1 calc R . .
N65 N 0.7609(3) 0.8506(3) 0.5623(2) 0.0167(7) Uani 1 1 d . . .
C68 C 0.8512(4) 1.0532(4) 0.7633(3) 0.0237(9) Uani 1 1 d . . .
H68 H 0.8265 1.0088 0.7974 0.028 Uiso 1 1 calc R . .
C69 C 0.7892(6) 1.1520(5) 0.7746(4) 0.0435(15) Uani 1 1 d . . .
H69A H 0.7103 1.1301 0.7507 0.065 Uiso 1 1 calc R . .
H69B H 0.8144 1.2007 0.7455 0.065 Uiso 1 1 calc R . .
H69C H 0.8038 1.1873 0.8348 0.065 Uiso 1 1 calc R . .
C70 C 0.9777(5) 1.0815(5) 0.8000(4) 0.0374(13) Uani 1 1 d . . .
H70A H 1.0126 1.0170 0.7916 0.056 Uiso 1 1 calc R . .
H70B H 0.9945 1.1161 0.8604 0.056 Uiso 1 1 calc R . .
H70C H 1.0054 1.1291 0.7711 0.056 Uiso 1 1 calc R . .
C71 C 0.7079(4) 0.7426(3) 0.5064(3) 0.0180(8) Uani 1 1 d . . .
H71 H 0.6895 0.7010 0.5446 0.022 Uiso 1 1 calc R . .
C72 C 0.7888(4) 0.6817(4) 0.4621(3) 0.0242(9) Uani 1 1 d . . .
H72A H 0.8564 0.6804 0.5045 0.036 Uiso 1 1 calc R . .
H72B H 0.8061 0.7173 0.4213 0.036 Uiso 1 1 calc R . .
H72C H 0.7547 0.6094 0.4328 0.036 Uiso 1 1 calc R . .
C73 C 0.5975(4) 0.7486(4) 0.4441(3) 0.0287(10) Uani 1 1 d . . .
H73A H 0.5506 0.7874 0.4754 0.043 Uiso 1 1 calc R . .
H73B H 0.5608 0.6771 0.4146 0.043 Uiso 1 1 calc R . .
H73C H 0.6118 0.7850 0.4029 0.043 Uiso 1 1 calc R . .
P P 0.77703(8) 0.66722(9) 0.20048(6) 0.01489(19) Uani 1 1 d . . .
F1 F 0.6840(4) 0.6851(4) 0.2529(3) 0.0573(12) Uani 1 1 d . . .
F2 F 0.6777(5) 0.6806(6) 0.1169(4) 0.0819(17) Uani 1 1 d . . .
F3 F 0.7921(5) 0.8069(4) 0.2235(5) 0.085(2) Uani 1 1 d . . .
F4 F 0.8642(5) 0.6749(4) 0.1442(4) 0.0738(16) Uani 1 1 d . . .
F5 F 0.7539(5) 0.5486(4) 0.1726(5) 0.0823(18) Uani 1 1 d . . .
F6 F 0.8742(5) 0.6819(7) 0.2810(4) 0.091(2) Uani 1 1 d . . .

loop_
_atom_site_aniso_label
_atom_site_aniso_U_11
_atom_site_aniso_U_22
_atom_site_aniso_U_33
_atom_site_aniso_U_23
_atom_site_aniso_U_13
_atom_site_aniso_U_12
Re1 0.01188(8) 0.01217(8) 0.01300(8) 0.00273(5) 0.00362(5) 0.00194(5)
O2 0.0135(13) 0.0154(13) 0.0155(13) 0.0040(10) 0.0030(10) 0.0014(10)
O1 0.0158(13) 0.0179(14) 0.0171(13) 0.0029(11) 0.0041(11) 0.0011(11)
C01 0.0155(17) 0.0155(18) 0.0163(17) 0.0036(14) 0.0042(14) 0.0024(14)
N02 0.0194(17) 0.0209(18) 0.0184(17) -0.0003(14) 0.0065(14) 0.0047(14)
C03 0.030(2) 0.027(2) 0.027(2) 0.0008(19) 0.014(2) 0.0124(19)
C06 0.052(4) 0.047(4) 0.031(3) -0.007(3) 0.013(3) 0.025(3)
C04 0.032(3) 0.030(3) 0.030(2) 0.006(2) 0.014(2) 0.020(2)
C07 0.060(4) 0.060(4) 0.039(3) 0.008(3) 0.016(3) 0.047(4)
N05 0.0199(17) 0.0226(18) 0.0201(17) 0.0053(14) 0.0066(14) 0.0109(14)
C08 0.021(2) 0.030(2) 0.0172(19) 0.0019(17) 0.0031(16) 0.0048(18)
C09 0.029(3) 0.043(3) 0.024(2) 0.002(2) 0.001(2) -0.007(2)
C10 0.034(3) 0.052(4) 0.026(2) 0.013(2) 0.005(2) 0.000(3)
C11 0.025(2) 0.028(2) 0.020(2) 0.0069(17) 0.0045(17) 0.0127(18)
C12 0.036(3) 0.037(3) 0.029(2) 0.018(2) 0.012(2) 0.014(2)
C13 0.029(3) 0.038(3) 0.041(3) 0.014(3) -0.003(2) 0.003(2)
C21 0.0140(17) 0.0170(18) 0.0129(16) 0.0041(14) -0.0014(13) 0.0024(14)
N22 0.0183(16) 0.0212(17) 0.0156(15) 0.0076(13) 0.0039(13) 0.0022(14)
C23 0.026(2) 0.027(2) 0.020(2) 0.0122(17) 0.0043(17) -0.0007(18)
C26 0.036(3) 0.040(3) 0.035(3) 0.026(2) 0.001(2) 0.003(2)
C24 0.024(2) 0.030(2) 0.022(2) 0.0135(18) 0.0057(17) -0.0007(18)
C27 0.031(3) 0.068(5) 0.057(4) 0.045(4) 0.012(3) -0.002(3)
N25 0.0175(16) 0.0243(18) 0.0182(16) 0.0093(14) 0.0046(13) 0.0023(14)
C28 0.0159(18) 0.026(2) 0.022(2) 0.0090(17) 0.0011(16) 0.0042(16)
C29 0.027(2) 0.035(3) 0.027(2) 0.009(2) 0.0021(19) 0.014(2)
C30 0.024(2) 0.034(3) 0.027(2) 0.001(2) -0.0040(19) 0.002(2)
C31 0.0138(18) 0.025(2) 0.0197(19) 0.0050(16) 0.0056(15) 0.0011(15)
C32 0.020(2) 0.033(3) 0.026(2) 0.002(2) 0.0018(18) -0.0015(19)
C33 0.024(2) 0.057(4) 0.035(3) 0.000(3) 0.013(2) 0.009(2)
C41 0.0136(17) 0.0147(17) 0.0147(16) 0.0031(14) 0.0056(13) 0.0028(13)
N42 0.0150(15) 0.0149(16) 0.0171(15) 0.0040(12) 0.0054(13) 0.0033(12)
C43 0.022(2) 0.0161(19) 0.022(2) 0.0028(15) 0.0089(16) 0.0078(16)
C46 0.027(2) 0.018(2) 0.040(3) 0.0015(19) 0.012(2) 0.0076(18)
C44 0.0167(18) 0.020(2) 0.023(2) 0.0047(16) 0.0089(16) 0.0079(16)
C47 0.019(2) 0.030(3) 0.042(3) 0.006(2) 0.014(2) 0.0087(19)
N45 0.0149(15) 0.0169(16) 0.0168(15) 0.0033(13) 0.0056(13) 0.0029(13)
C48 0.0149(17) 0.0153(18) 0.0203(19) 0.0029(15) 0.0043(15) 0.0005(14)
C49 0.026(2) 0.023(2) 0.027(2) 0.0056(18) 0.0002(18) -0.0029(18)
C50 0.026(2) 0.024(2) 0.030(2) 0.0097(19) 0.0064(19) -0.0004(18)
C51 0.0160(18) 0.0181(19) 0.027(2) 0.0022(16) 0.0089(16) -0.0005(15)
C52 0.023(2) 0.028(2) 0.035(3) 0.010(2) 0.011(2) -0.0019(19)
C53 0.023(2) 0.039(3) 0.027(2) 0.001(2) 0.0014(19) -0.006(2)
C61 0.0154(17) 0.0128(17) 0.0161(17) 0.0016(13) 0.0077(14) 0.0032(14)
N62 0.0229(18) 0.0151(16) 0.0195(17) 0.0041(13) 0.0064(14) 0.0015(14)
C63 0.025(2) 0.0168(19) 0.027(2) 0.0086(17) 0.0086(18) 0.0013(16)
C66 0.059(4) 0.020(2) 0.042(3) 0.010(2) 0.021(3) -0.002(2)
C64 0.022(2) 0.020(2) 0.025(2) 0.0114(17) 0.0089(17) 0.0035(16)
C67 0.037(3) 0.034(3) 0.028(2) 0.017(2) 0.014(2) 0.005(2)
N65 0.0198(16) 0.0154(16) 0.0166(16) 0.0051(13) 0.0073(13) 0.0025(13)
C68 0.031(2) 0.0162(19) 0.022(2) -0.0003(16) 0.0102(18) -0.0015(17)
C69 0.060(4) 0.023(3) 0.041(3) -0.004(2) 0.013(3) 0.013(3)
C70 0.035(3) 0.034(3) 0.033(3) -0.002(2) 0.004(2) -0.009(2)
C71 0.0209(19) 0.0149(18) 0.0161(17) 0.0008(14) 0.0050(15) 0.0002(15)
C72 0.029(2) 0.025(2) 0.020(2) 0.0033(17) 0.0095(18) 0.0093(18)
C73 0.023(2) 0.031(3) 0.024(2) -0.0011(19) -0.0005(18) 0.0040(19)
P 0.0066(4) 0.0249(5) 0.0077(4) -0.0019(4) 0.0001(3) -0.0073(4)
F1 0.041(2) 0.083(3) 0.049(2) 0.011(2) 0.0227(19) -0.004(2)
F2 0.074(4) 0.114(5) 0.056(3) 0.037(3) 0.001(3) -0.002(3)
F3 0.066(3) 0.052(3) 0.140(6) 0.004(3) 0.054(4) -0.002(3)
F4 0.083(4) 0.064(3) 0.080(4) -0.003(3) 0.058(3) -0.010(3)
F5 0.075(4) 0.053(3) 0.130(5) 0.021(3) 0.051(4) 0.003(3)
F6 0.052(3) 0.158(7) 0.064(3) 0.042(4) 0.003(3) 0.026(4)

loop_
_atom_type_symbol
_atom_type_description
_atom_type_scat_dispersion_real
_atom_type_scat_dispersion_imag
_atom_type_scat_source
C C 0.0033 0.0016 'International Tables Vol C Tables 4.2.6.8 and 6.1.1.4'
H H 0.0000 0.0000 'International Tables Vol C Tables 4.2.6.8 and 6.1.1.4'
N N 0.0061 0.0033 'International Tables Vol C Tables 4.2.6.8 and 6.1.1.4'
O O 0.0106 0.0060 'International Tables Vol C Tables 4.2.6.8 and 6.1.1.4'
F F 0.0171 0.0103 'International Tables Vol C Tables 4.2.6.8 and 6.1.1.4'
P P 0.1023 0.0942 'International Tables Vol C Tables 4.2.6.8 and 6.1.1.4'
Re Re -1.0185 7.2310 'International Tables Vol C Tables 4.2.6.8 and 6.1.1.4'

loop_
_geom_angle_atom_site_label_1
_geom_angle_atom_site_label_2
_geom_angle_atom_site_label_3
_geom_angle
_geom_angle_site_symmetry_1
_geom_angle_site_symmetry_3
_geom_angle_publ_flag
O1 Re1 O2 179.53(14) . . ?
O1 Re1 C21 90.75(15) . . ?
O2 Re1 C21 89.26(14) . . ?
O1 Re1 C41 88.74(15) . . ?
O2 Re1 C41 90.79(14) . . ?
C21 Re1 C41 88.47(15) . . ?
O1 Re1 C01 89.34(15) . . ?
O2 Re1 C01 91.13(15) . . ?
C21 Re1 C01 91.75(16) . . ?
C41 Re1 C01 178.07(15) . . ?
O1 Re1 C61 89.83(15) . . ?
O2 Re1 C61 90.14(14) . . ?
C21 Re1 C61 177.63(15) . . ?
C41 Re1 C61 89.24(15) . . ?
C01 Re1 C61 90.55(15) . . ?
N02 C01 N05 104.5(4) . . ?
N02 C01 Re1 127.4(3) . . ?
N05 C01 Re1 127.7(3) . . ?
C01 N02 C03 111.0(4) . . ?
C01 N02 C08 123.5(4) . . ?
C03 N02 C08 125.5(4) . . ?
C04 C03 N02 107.2(4) . . ?
C04 C03 C06 126.7(5) . . ?
N02 C03 C06 126.0(5) . . ?
C03 C04 N05 106.6(4) . . ?
C03 C04 C07 127.8(5) . . ?
N05 C04 C07 125.6(5) . . ?
C01 N05 C04 110.7(4) . . ?
C01 N05 C11 123.8(4) . . ?
C04 N05 C11 125.5(4) . . ?
N02 C08 C10 112.5(4) . . ?
N02 C08 C09 111.2(4) . . ?
C10 C08 C09 112.9(4) . . ?
N05 C11 C12 113.1(4) . . ?
N05 C11 C13 111.1(4) . . ?
C12 C11 C13 112.9(4) . . ?
N22 C21 N25 104.2(4) . . ?
N22 C21 Re1 128.5(3) . . ?
N25 C21 Re1 127.2(3) . . ?
C21 N22 C23 110.7(4) . . ?
C21 N22 C28 123.7(4) . . ?
C23 N22 C28 125.5(4) . . ?
C24 C23 N22 107.5(4) . . ?
C24 C23 C26 126.9(5) . . ?
N22 C23 C26 125.6(5) . . ?
C23 C24 N25 106.5(4) . . ?
C23 C24 C27 127.4(5) . . ?
N25 C24 C27 126.1(5) . . ?
C21 N25 C24 111.1(4) . . ?
C21 N25 C31 123.8(4) . . ?
C24 N25 C31 125.1(4) . . ?
N22 C28 C30 110.8(4) . . ?
N22 C28 C29 112.9(4) . . ?
C30 C28 C29 113.1(4) . . ?
N25 C31 C32 111.4(4) . . ?
N25 C31 C33 112.7(4) . . ?
C32 C31 C33 113.2(4) . . ?
N42 C41 N45 104.3(3) . . ?
N42 C41 Re1 128.2(3) . . ?
N45 C41 Re1 127.4(3) . . ?
C41 N42 C43 111.3(4) . . ?
C41 N42 C48 123.7(3) . . ?
C43 N42 C48 125.0(4) . . ?
C44 C43 N42 106.7(4) . . ?
C44 C43 C46 126.5(4) . . ?
N42 C43 C46 126.7(4) . . ?
C43 C44 N45 106.7(4) . . ?
C43 C44 C47 126.6(4) . . ?
N45 C44 C47 126.3(4) . . ?
C41 N45 C44 111.0(4) . . ?
C41 N45 C51 123.9(4) . . ?
C44 N45 C51 125.0(4) . . ?
N42 C48 C50 113.1(4) . . ?
N42 C48 C49 110.7(4) . . ?
C50 C48 C49 113.2(4) . . ?
N45 C51 C52 112.7(4) . . ?
N45 C51 C53 111.3(4) . . ?
C52 C51 C53 112.7(4) . . ?
N65 C61 N62 104.1(4) . . ?
N65 C61 Re1 127.8(3) . . ?
N62 C61 Re1 127.9(3) . . ?
C61 N62 C63 111.1(4) . . ?
C61 N62 C68 123.8(4) . . ?
C63 N62 C68 125.0(4) . . ?
C64 C63 N62 107.0(4) . . ?
C64 C63 C66 126.6(5) . . ?
N62 C63 C66 126.4(5) . . ?
C63 C64 N65 106.0(4) . . ?
C63 C64 C67 127.8(4) . . ?
N65 C64 C67 126.1(4) . . ?
C61 N65 C64 111.8(4) . . ?
C61 N65 C71 123.6(4) . . ?
C64 N65 C71 124.6(4) . . ?
N62 C68 C70 111.7(4) . . ?
N62 C68 C69 113.1(4) . . ?
C70 C68 C69 112.7(5) . . ?
N65 C71 C73 111.7(4) . . ?
N65 C71 C72 112.2(4) . . ?
C73 C71 C72 113.3(4) . . ?
F5 P F6 100.1(4) . . ?
F5 P F1 96.2(3) . . ?
F6 P F1 94.3(3) . . ?
F5 P F4 94.8(3) . . ?
F6 P F4 90.2(3) . . ?
F1 P F4 167.1(3) . . ?
F5 P F2 92.5(4) . . ?
F6 P F2 167.3(4) . . ?
F1 P F2 85.7(3) . . ?
F4 P F2 87.3(3) . . ?
F5 P F3 173.6(4) . . ?
F6 P F3 86.3(4) . . ?
F1 P F3 83.2(3) . . ?
F4 P F3 85.1(3) . . ?
F2 P F3 81.1(4) . . ?

loop_
_geom_bond_atom_site_label_1
_geom_bond_atom_site_label_2
_geom_bond_distance
_geom_bond_site_symmetry_2
_geom_bond_publ_flag
Re1 O1 1.778(3) . ?
Re1 O2 1.782(3) . ?
Re1 C21 2.216(4) . ?
Re1 C41 2.224(4) . ?
Re1 C01 2.225(4) . ?
Re1 C61 2.231(4) . ?
C01 N02 1.367(5) . ?
C01 N05 1.371(5) . ?
N02 C03 1.396(6) . ?
N02 C08 1.493(6) . ?
C03 C04 1.352(7) . ?
C03 C06 1.498(7) . ?
C04 N05 1.407(6) . ?
C04 C07 1.499(7) . ?
N05 C11 1.470(6) . ?
C08 C10 1.513(8) . ?
C08 C09 1.525(7) . ?
C11 C12 1.521(7) . ?
C11 C13 1.527(8) . ?
C21 N22 1.368(5) . ?
C21 N25 1.375(6) . ?
N22 C23 1.402(6) . ?
N22 C28 1.478(6) . ?
C23 C24 1.347(7) . ?
C23 C26 1.505(7) . ?
C24 N25 1.402(6) . ?
C24 C27 1.492(7) . ?
N25 C31 1.485(6) . ?
C28 C30 1.521(7) . ?
C28 C29 1.529(7) . ?
C31 C32 1.524(7) . ?
C31 C33 1.531(7) . ?
C41 N42 1.365(5) . ?
C41 N45 1.367(5) . ?
N42 C43 1.391(5) . ?
N42 C48 1.494(6) . ?
C43 C44 1.356(7) . ?
C43 C46 1.489(6) . ?
C44 N45 1.395(5) . ?
C44 C47 1.501(6) . ?
N45 C51 1.487(6) . ?
C48 C50 1.526(7) . ?
C48 C49 1.526(6) . ?
C51 C52 1.521(7) . ?
C51 C53 1.534(7) . ?
C61 N65 1.362(5) . ?
C61 N62 1.370(5) . ?
N62 C63 1.394(6) . ?
N62 C68 1.480(6) . ?
C63 C64 1.360(7) . ?
C63 C66 1.494(7) . ?
C64 N65 1.399(6) . ?
C64 C67 1.498(7) . ?
N65 C71 1.486(6) . ?
C68 C70 1.526(8) . ?
C68 C69 1.529(8) . ?
C71 C73 1.524(6) . ?
C71 C72 1.534(6) . ?
P F5 1.478(6) . ?
P F6 1.533(5) . ?
P F1 1.604(4) . ?
P F4 1.606(5) . ?
P F2 1.670(5) . ?
P F3 1.741(6) . ?
